data_2211587
loop_
_publ_author_name
'Zhang, Xin-Yan'
'Guo, Sheng-Rong'
'Yuan, Yan-Qin'

_publ_section_title
;
 4-Chloro-3-nitrophenyl methyl sulfone
;
_journal_coeditor_code RZ2093
_journal_issue 12
_journal_name_full 'Acta Crystallographica Section E'
_journal_page_first o5709
_journal_page_last o5710
_journal_paper_doi 10.1107/S1600536806048987
_journal_volume 62
_journal_year 2006
_chemical_formula_iupac 'C7 H6 Cl N O4 S'
_chemical_formula_moiety 'C7 H6 Cl N O4 S'
_chemical_formula_sum 'C7 H6 Cl N O4 S'
_chemical_formula_weight 235.65
_chemical_name_systematic
;
4-Chloro-3-nitrophenyl methyl sulfone
;
_space_group_IT_number 2
_symmetry_cell_setting triclinic
_symmetry_space_group_name_Hall '-P 1'
_symmetry_space_group_name_H-M 'P -1'
_atom_sites_solution_hydrogens geom
_atom_sites_solution_primary direct
_atom_sites_solution_secondary difmap
_audit_creation_method SHELXL-97
_cell_angle_alpha 89.296(2)
_cell_angle_beta 79.266(2)
_cell_angle_gamma 67.020(2)
_cell_formula_units_Z 2
_cell_length_a 6.9754(11)
_cell_length_b 8.2311(13)
_cell_length_c 8.7890(14)
_cell_measurement_reflns_used 1520
_cell_measurement_temperature 298(2)
_cell_measurement_theta_max 24.86
_cell_measurement_theta_min 2.69
_cell_volume 455.43(13)
_computing_cell_refinement 'SAINT (Bruker, 2002)'
_computing_data_collection 'SMART (Bruker, 2002)'
_computing_data_reduction SAINT
_computing_molecular_graphics 'XP (Bruker, 2002)'
_computing_publication_material SHELXL97
_computing_structure_refinement 'SHELXL97 (Sheldrick, 1997)'
_computing_structure_solution 'SHELXS97 (Sheldrick, 1997)'
_diffrn_ambient_temperature 298(2)
_diffrn_measured_fraction_theta_full 0.988
_diffrn_measured_fraction_theta_max 0.988
_diffrn_measurement_device_type 'Bruker APEX area-detector'
_diffrn_measurement_method '\f and \w'
_diffrn_radiation_monochromator graphite
_diffrn_radiation_source 'fine-focus sealed tube'
_diffrn_radiation_type MoK\a
_diffrn_radiation_wavelength 0.71073
_diffrn_reflns_av_R_equivalents 0.0118
_diffrn_reflns_av_sigmaI/netI 0.0175
_diffrn_reflns_limit_h_max 8
_diffrn_reflns_limit_h_min -8
_diffrn_reflns_limit_k_max 9
_diffrn_reflns_limit_k_min -9
_diffrn_reflns_limit_l_max 10
_diffrn_reflns_limit_l_min -10
_diffrn_reflns_number 3381
_diffrn_reflns_theta_full 25.29
_diffrn_reflns_theta_max 25.29
_diffrn_reflns_theta_min 2.36
_diffrn_standards_number 0
_exptl_absorpt_coefficient_mu 0.634
_exptl_absorpt_correction_T_max 0.916
_exptl_absorpt_correction_T_min 0.833
_exptl_absorpt_correction_type multi-scan
_exptl_absorpt_process_details '(SADABS; Bruker, 2002)'
_exptl_crystal_colour colourless
_exptl_crystal_density_diffrn 1.718
_exptl_crystal_density_method 'not measured'
_exptl_crystal_description block
_exptl_crystal_F_000 240
_exptl_crystal_size_max 0.34
_exptl_crystal_size_mid 0.15
_exptl_crystal_size_min 0.14
_refine_diff_density_max 0.442
_refine_diff_density_min -0.271
_refine_ls_extinction_method none
_refine_ls_goodness_of_fit_ref 1.088
_refine_ls_hydrogen_treatment constr
_refine_ls_matrix_type full
_refine_ls_number_parameters 128
_refine_ls_number_reflns 1651
_refine_ls_number_restraints 0
_refine_ls_restrained_S_all 1.088
_refine_ls_R_factor_all 0.0384
_refine_ls_R_factor_gt 0.0363
_refine_ls_shift/su_max 0.000
_refine_ls_shift/su_mean 0.000
_refine_ls_structure_factor_coef Fsqd
_refine_ls_weighting_details 'calc w=1/[\s^2^(Fo^2^)+(0.0493P)^2^+0.2421P] where P=(Fo^2^+2Fc^2^)/3'
_refine_ls_weighting_scheme calc
_refine_ls_wR_factor_gt 0.0936
_refine_ls_wR_factor_ref 0.0953
_reflns_number_gt 1566
_reflns_number_total 1651
_reflns_threshold_expression I>2\s(I)
_cod_data_source_file rz2093.cif
_cod_data_source_block I
_cod_original_cell_volume 455.43(12)
_cod_database_code 2211587
_cod_database_fobs_code 2211587

loop_
_symmetry_equiv_pos_as_xyz
'x, y, z'
'-x, -y, -z'

loop_
_atom_site_type_symbol
_atom_site_label
_atom_site_fract_x
_atom_site_fract_y
_atom_site_fract_z
_atom_site_U_iso_or_equiv
_atom_site_adp_type
_atom_site_calc_flag
_atom_site_refinement_flags
_atom_site_occupancy
Cl Cl1 1.41149(9) 0.82911(8) 0.49187(7) 0.0480(2) Uani d . 1
S S1 0.62527(8) 0.71208(7) 0.86507(6) 0.03577(18) Uani d . 1
O O1 0.4489(2) 0.8799(2) 0.8790(2) 0.0490(4) Uani d . 1
O O2 0.6174(3) 0.5657(2) 0.7831(2) 0.0497(4) Uani d . 1
O O3 0.9672(3) 1.1725(2) 0.8778(2) 0.0611(5) Uani d . 1
O O4 1.1422(3) 1.1632(2) 0.6476(2) 0.0623(5) Uani d . 1
N N1 1.0534(3) 1.1006(2) 0.7483(2) 0.0399(5) Uani d . 1
C C1 0.8551(3) 0.7433(3) 0.7706(2) 0.0307(4) Uani d . 1
C C2 0.8730(3) 0.9012(3) 0.7978(2) 0.0322(5) Uani d . 1
H H2 0.7711 0.9870 0.8707 0.039 Uiso calc R 1
C C3 1.0447(3) 0.9295(3) 0.7148(2) 0.0308(4) Uani d . 1
C C4 1.1978(3) 0.8021(3) 0.6045(2) 0.0327(5) Uani d . 1
C C5 1.1800(4) 0.6422(3) 0.5844(3) 0.0387(5) Uani d . 1
H H5 1.2839 0.5541 0.5143 0.046 Uiso calc R 1
C C6 1.0101(3) 0.6124(3) 0.6671(3) 0.0362(5) Uani d . 1
H H6 0.9998 0.5045 0.6534 0.043 Uiso calc R 1
C C7 0.6707(5) 0.6511(4) 1.0508(3) 0.0563(7) Uani d . 1
H H7A 0.6943 0.7420 1.1020 0.085 Uiso calc R 1
H H7B 0.7934 0.5421 1.0424 0.085 Uiso calc R 1
H H7C 0.5492 0.6357 1.1099 0.085 Uiso calc R 1

loop_
_atom_site_aniso_label
_atom_site_aniso_U_11
_atom_site_aniso_U_22
_atom_site_aniso_U_33
_atom_site_aniso_U_12
_atom_site_aniso_U_13
_atom_site_aniso_U_23
Cl1 0.0409(3) 0.0535(4) 0.0499(4) -0.0263(3) 0.0077(3) 0.0030(3)
S1 0.0351(3) 0.0426(3) 0.0369(3) -0.0253(3) -0.0020(2) -0.0004(2)
O1 0.0328(8) 0.0543(10) 0.0574(11) -0.0182(8) 0.0001(7) -0.0059(8)
O2 0.0556(10) 0.0533(10) 0.0531(10) -0.0394(9) -0.0005(8) -0.0063(8)
O3 0.0725(13) 0.0460(10) 0.0672(13) -0.0340(10) 0.0059(10) -0.0173(9)
O4 0.0698(12) 0.0421(10) 0.0788(13) -0.0351(9) 0.0052(10) 0.0097(9)
N1 0.0367(10) 0.0298(9) 0.0560(12) -0.0174(8) -0.0065(9) 0.0027(9)
C1 0.0311(10) 0.0317(10) 0.0324(10) -0.0169(9) -0.0035(8) 0.0026(8)
C2 0.0297(10) 0.0300(10) 0.0360(11) -0.0127(8) -0.0016(8) -0.0018(8)
C3 0.0319(10) 0.0275(10) 0.0359(11) -0.0147(8) -0.0070(8) 0.0037(8)
C4 0.0289(10) 0.0378(11) 0.0326(11) -0.0158(9) -0.0029(8) 0.0045(9)
C5 0.0355(11) 0.0351(11) 0.0420(12) -0.0144(9) 0.0023(9) -0.0070(9)
C6 0.0396(12) 0.0295(11) 0.0421(12) -0.0179(9) -0.0048(9) -0.0008(9)
C7 0.0653(17) 0.0808(19) 0.0421(14) -0.0497(16) -0.0101(12) 0.0165(13)

loop_
_atom_type_symbol
_atom_type_description
_atom_type_scat_dispersion_real
_atom_type_scat_dispersion_imag
_atom_type_scat_source
C C 0.0033 0.0016 'International Tables Vol C Tables 4.2.6.8 and 6.1.1.4'
H H 0.0000 0.0000 'International Tables Vol C Tables 4.2.6.8 and 6.1.1.4'
Cl Cl 0.1484 0.1585 'International Tables Vol C Tables 4.2.6.8 and 6.1.1.4'
N N 0.0061 0.0033 'International Tables Vol C Tables 4.2.6.8 and 6.1.1.4'
O O 0.0106 0.0060 'International Tables Vol C Tables 4.2.6.8 and 6.1.1.4'
S S 0.1246 0.1234 'International Tables Vol C Tables 4.2.6.8 and 6.1.1.4'

loop_
_geom_angle_atom_site_label_1
_geom_angle_atom_site_label_2
_geom_angle_atom_site_label_3
_geom_angle
_geom_angle_publ_flag
O1 S1 O2 118.60(11) yes
O1 S1 C7 108.83(13) yes
O2 S1 C7 108.71(13) yes
O1 S1 C1 107.51(10) yes
O2 S1 C1 107.25(10) yes
C7 S1 C1 105.12(11) yes
O4 N1 O3 123.74(19) ?
O4 N1 C3 119.2(2) ?
O3 N1 C3 117.09(18) ?
C6 C1 C2 120.85(19) ?
C6 C1 S1 119.76(15) ?
C2 C1 S1 119.36(16) ?
C1 C2 C3 118.92(19) ?
C1 C2 H2 120.5 ?
C3 C2 H2 120.5 ?
C2 C3 C4 121.04(19) ?
C2 C3 N1 116.21(18) ?
C4 C3 N1 122.74(18) ?
C5 C4 C3 118.65(19) ?
C5 C4 Cl1 117.23(16) ?
C3 C4 Cl1 124.12(17) ?
C6 C5 C4 120.7(2) ?
C6 C5 H5 119.7 ?
C4 C5 H5 119.7 ?
C5 C6 C1 119.76(19) ?
C5 C6 H6 120.1 ?
C1 C6 H6 120.1 ?
S1 C7 H7A 109.5 ?
S1 C7 H7B 109.5 ?
H7A C7 H7B 109.5 ?
S1 C7 H7C 109.5 ?
H7A C7 H7C 109.5 ?
H7B C7 H7C 109.5 ?

loop_
_geom_bond_atom_site_label_1
_geom_bond_atom_site_label_2
_geom_bond_distance
_geom_bond_publ_flag
Cl1 C4 1.719(2) yes
S1 O1 1.4347(18) yes
S1 O2 1.4358(17) yes
S1 C7 1.751(3) yes
S1 C1 1.774(2) yes
O3 N1 1.221(3) yes
O4 N1 1.211(3) yes
N1 C3 1.469(3) ?
C1 C6 1.380(3) ?
C1 C2 1.381(3) ?
C2 C3 1.382(3) ?
C2 H2 0.9300 ?
C3 C4 1.395(3) ?
C4 C5 1.386(3) ?
C5 C6 1.377(3) ?
C5 H5 0.9300 ?
C6 H6 0.9300 ?
C7 H7A 0.9600 ?
C7 H7B 0.9600 ?
C7 H7C 0.9600 ?

loop_
_geom_hbond_atom_site_label_D
_geom_hbond_atom_site_label_H
_geom_hbond_atom_site_label_A
_geom_hbond_site_symmetry_A
_geom_hbond_distance_DH
_geom_hbond_distance_HA
_geom_hbond_distance_DA
_geom_hbond_angle_DHA
_geom_hbond_publ_flag
C6 H6 O2 . 0.93 2.55 2.909(3) 103.4 yes
C2 H2 O1 2_677 0.93 2.43 3.309(2) 158.7 yes
C6 H6 O4 1_545 0.93 2.59 3.442(3) 153.3 yes
C7 H7C O2 2_667 0.96 2.46 3.316(4) 148.7 yes

loop_
_geom_torsion_atom_site_label_1
_geom_torsion_atom_site_label_2
_geom_torsion_atom_site_label_3
_geom_torsion_atom_site_label_4
_geom_torsion
O1 S1 C1 C6 -143.50(18)
O2 S1 C1 C6 -14.9(2)
C7 S1 C1 C6 100.7(2)
O1 S1 C1 C2 34.3(2)
O2 S1 C1 C2 162.85(17)
C7 S1 C1 C2 -81.6(2)
C6 C1 C2 C3 2.7(3)
S1 C1 C2 C3 -175.10(15)
C1 C2 C3 C4 0.4(3)
C1 C2 C3 N1 179.54(18)
O4 N1 C3 C2 -151.9(2)
O3 N1 C3 C2 27.4(3)
O4 N1 C3 C4 27.3(3)
O3 N1 C3 C4 -153.4(2)
C2 C3 C4 C5 -2.9(3)
N1 C3 C4 C5 177.93(19)
C2 C3 C4 Cl1 177.86(16)
N1 C3 C4 Cl1 -1.3(3)
C3 C4 C5 C6 2.6(3)
Cl1 C4 C5 C6 -178.17(18)
C4 C5 C6 C1 0.3(4)
C2 C1 C6 C5 -3.0(3)
S1 C1 C6 C5 174.72(17)

loop_
_cod_related_entry_id
_cod_related_entry_database
_cod_related_entry_code
1 ChemSpider 60161
